data_1569967
loop_
_publ_author_name
'Jiao, Jianmin'
'Li, Heng'
'Xie, Wang'
'Zhao, Yue'
'Lin, Chen'
'Jiang, Juli'
'Wang, Leyong'

_publ_section_title
;
 Host-guest system of a phosphorylated macrocycle assisting structure
 determination of oily molecules in single-crystal form.
;
_journal_issue 41
_journal_name_full 'Chemical science'
_journal_page_first 11402
_journal_page_last 11409
_journal_paper_doi 10.1039/d3sc02995f
_journal_volume 14
_journal_year 2023
_chemical_formula_moiety 'C45 H39 O9 P3, 2(C7 H6 Cl F O)'
_chemical_formula_sum 'C59 H51 Cl2 F2 O11 P3'
_chemical_formula_weight 1137.81
_space_group_crystal_system triclinic
_space_group_IT_number 2
_space_group_name_Hall '-P 1'
_space_group_name_H-M_alt 'P -1'
_atom_sites_solution_hydrogens geom
_atom_sites_solution_primary dual
_audit_creation_date 2023-03-25
_audit_creation_method
;
Olex2 1.3
(compiled 2020.02.04 svn.rd84adfe8 for OlexSys, GUI svn.r6032)
;
_audit_update_record
;
2023-03-27 deposited with the CCDC.	2023-09-25 downloaded from the CCDC.
;
_cell_angle_alpha 101.345(2)
_cell_angle_beta 106.6140(10)
_cell_angle_gamma 90.4110(10)
_cell_formula_units_Z 2
_cell_length_a 10.5368(3)
_cell_length_b 15.9874(5)
_cell_length_c 16.9175(6)
_cell_measurement_reflns_used 9838
_cell_measurement_temperature 193.0
_cell_measurement_theta_max 68.12
_cell_measurement_theta_min 2.79
_cell_volume 2671.41(15)
_computing_cell_refinement 'SAINT V8.40B (?, 2016)'
_computing_data_reduction 'SAINT V8.40B (?, 2016)'
_computing_molecular_graphics 'Olex2 1.3 (Dolomanov et al., 2009)'
_computing_publication_material 'Olex2 1.3 (Dolomanov et al., 2009)'
_computing_structure_refinement 'SHELXL 2014/7 (Sheldrick, 2015)'
_computing_structure_solution 'SHELXT 2018/2 (Sheldrick, 2018)'
_diffrn_ambient_temperature 193.0
_diffrn_measured_fraction_theta_full 0.989
_diffrn_measured_fraction_theta_max 0.987
_diffrn_measurement_device_type 'Bruker APEX-II CCD'
_diffrn_measurement_method '\f and \w scans'
_diffrn_radiation_type CuK\a
_diffrn_radiation_wavelength 1.54178
_diffrn_reflns_av_R_equivalents 0.0339
_diffrn_reflns_av_unetI/netI 0.0330
_diffrn_reflns_Laue_measured_fraction_full 0.989
_diffrn_reflns_Laue_measured_fraction_max 0.987
_diffrn_reflns_limit_h_max 12
_diffrn_reflns_limit_h_min -11
_diffrn_reflns_limit_k_max 19
_diffrn_reflns_limit_k_min -19
_diffrn_reflns_limit_l_max 20
_diffrn_reflns_limit_l_min -20
_diffrn_reflns_number 33957
_diffrn_reflns_point_group_measured_fraction_full 0.989
_diffrn_reflns_point_group_measured_fraction_max 0.987
_diffrn_reflns_theta_full 67.679
_diffrn_reflns_theta_max 68.226
_diffrn_reflns_theta_min 3.534
_diffrn_source_current 1.1
_diffrn_source_power 0.055
_diffrn_source_voltage 50.0
_diffrn_standards_number 0
_exptl_absorpt_coefficient_mu 2.530
_exptl_absorpt_correction_T_max 0.7531
_exptl_absorpt_correction_T_min 0.5474
_exptl_absorpt_correction_type multi-scan
_exptl_absorpt_process_details
;
SADABS-2016/2 (Bruker,2016/2) was used for absorption correction.
wR2(int) was 0.1282 before and 0.0696 after correction.
The Ratio of minimum to maximum transmission is 0.7269.
The \l/2 correction factor is Not present.
;
_exptl_crystal_density_diffrn 1.415
_exptl_crystal_description block
_exptl_crystal_F_000 1180
_exptl_crystal_size_max 0.16
_exptl_crystal_size_mid 0.14
_exptl_crystal_size_min 0.11
_refine_diff_density_max 0.487
_refine_diff_density_min -0.677
_refine_diff_density_rms 0.050
_refine_ls_extinction_method none
_refine_ls_goodness_of_fit_ref 1.030
_refine_ls_hydrogen_treatment constr
_refine_ls_matrix_type full
_refine_ls_number_parameters 702
_refine_ls_number_reflns 9644
_refine_ls_number_restraints 2
_refine_ls_restrained_S_all 1.031
_refine_ls_R_factor_all 0.0440
_refine_ls_R_factor_gt 0.0413
_refine_ls_shift/su_max 0.001
_refine_ls_shift/su_mean 0.000
_refine_ls_structure_factor_coef Fsqd
_refine_ls_weighting_details 'w=1/[\s^2^(Fo^2^)+(0.0499P)^2^+1.9893P] where P=(Fo^2^+2Fc^2^)/3'
_refine_ls_weighting_scheme calc
_refine_ls_wR_factor_gt 0.1093
_refine_ls_wR_factor_ref 0.1110
_reflns_Friedel_coverage 0.000
_reflns_number_gt 8947
_reflns_number_total 9644
_reflns_threshold_expression 'I > 2\s(I)'
_cod_data_source_file d3sc02995f2.cif
_cod_data_source_block q1_CCDC6
_cod_depositor_comments 'Adding full bibliography for 1569950--1569976.cif.'
_cod_database_code 1569967
_shelx_shelxl_version_number 2014/7
_shelx_space_group_comment
;
The symmetry employed for this shelxl refinement is uniquely defined
by the following loop, which should always be used as a source of
symmetry information in preference to the above space-group names.
They are only intended as comments.
;
_shelx_estimated_absorpt_t_max 0.768
_shelx_estimated_absorpt_t_min 0.688
_olex2_refinement_description
;
1. Fixed Uiso
 At 1.2 times of:
  All C(H) groups, All C(H,H) groups
 At 1.5 times of:
  All C(H,H,H) groups
2. Rigid bond restraints
 C023, C022
 with sigma for 1-2 distances of 0.002 and sigma for 1-3 distances of 0.002
 C024, C023
 with sigma for 1-2 distances of 0.002 and sigma for 1-3 distances of 0.002
3.a Secondary CH2 refined with riding coordinates:
 C00L(H00A,H00B), C00Q(H00C,H00D), C00X(H00E,H00F)
3.b Aromatic/amide H refined with riding coordinates:
 C013(H013), C017(H017), C019(H019), C01F(H3), C01K(H01M), C01L(H01N),
 C01N(H4), C01O(H01R), C01Q(H01V), C01S(H01W), C01T(H01X), C01U(H01Y), C01V(H5),
  C01W(H01Z), C01Y(H01), C01Z(H1), C020(H020), C021(H021), C022(H022),
 C023(H023), C024(H024)
3.c Idealised Me refined as rotating group:
 C018(H01A,H01B,H01C), C01B(H01D,H01E,H01F), C01E(H01G,H01H,H01I), C01G(H01J,
 H01K,H01L), C01M(H01O,H01P,H01Q), C01P(H01S,H01T,H01U), C01X(H2,H,HA),
 C025(H02A,H02B,H02C)
;
_olex2_submission_special_instructions 'No special instructions were received'

loop_
_space_group_symop_operation_xyz
'x, y, z'
'-x, -y, -z'

loop_
_atom_site_label
_atom_site_type_symbol
_atom_site_fract_x
_atom_site_fract_y
_atom_site_fract_z
_atom_site_U_iso_or_equiv
_atom_site_adp_type
_atom_site_occupancy
_atom_site_site_symmetry_order
_atom_site_calc_flag
_atom_site_refinement_flags_posn
_atom_site_refinement_flags_adp
_atom_site_refinement_flags_occupancy
_atom_site_disorder_assembly
_atom_site_disorder_group
P001 P 0.65492(5) 0.26377(3) 0.54595(3) 0.02828(12) Uani 1 1 d . . . . .
P002 P 0.73421(4) 0.57795(3) 0.29015(3) 0.02617(11) Uani 1 1 d . . . . .
P003 P 0.37601(5) 0.14958(3) 0.07028(3) 0.02863(12) Uani 1 1 d . . . . .
Cl00 Cl 1.18107(7) 0.01087(5) 0.41834(5) 0.0698(2) Uani 1 1 d . . . . .
Cl1 Cl 0.82017(10) 0.44542(5) -0.14278(6) 0.0920(3) Uani 1 1 d . . . . .
O006 O 0.68722(12) 0.59414(8) 0.37289(8) 0.0275(3) Uani 1 1 d . . . . .
O007 O 0.60026(12) 0.55700(8) 0.21426(8) 0.0268(3) Uani 1 1 d . . . . .
O008 O 0.62283(12) 0.36169(8) 0.56018(7) 0.0278(3) Uani 1 1 d . . . . .
O009 O 0.31550(13) 0.13587(8) 0.14305(7) 0.0289(3) Uani 1 1 d . . . . .
O00A O 0.33992(12) 0.24323(8) 0.05691(7) 0.0280(3) Uani 1 1 d . . . . .
O00B O 0.51741(13) 0.21597(8) 0.48736(7) 0.0299(3) Uani 1 1 d . . . . .
O00C O 0.82909(13) 0.51219(9) 0.28701(9) 0.0343(3) Uani 1 1 d . . . . .
O00D O 0.76753(14) 0.24474(10) 0.51310(9) 0.0396(3) Uani 1 1 d . . . . .
O00E O 0.87758(15) 0.28906(10) 0.29598(10) 0.0426(3) Uani 1 1 d . . . . .
F00F F 0.91816(17) 0.05344(11) 0.43339(11) 0.0691(5) Uani 1 1 d . . . . .
O00G O 0.51623(15) 0.13391(10) 0.08523(10) 0.0431(3) Uani 1 1 d . . . . .
F00H F 0.82633(18) 0.57611(13) 0.00602(12) 0.0801(5) Uani 1 1 d . . . . .
C00I C 0.46964(16) 0.43567(11) 0.22183(10) 0.0215(3) Uani 1 1 d . . . . .
C00J C 0.54627(16) 0.47180(11) 0.18068(11) 0.0233(3) Uani 1 1 d . . . . .
C00K C 0.37940(16) 0.24545(11) 0.26927(10) 0.0225(3) Uani 1 1 d . . . . .
C00L C 0.42032(16) 0.35348(11) 0.40936(10) 0.0234(3) Uani 1 1 d . . . . .
H00A H 0.4027 0.3461 0.4621 0.028 Uiso 1 1 calc R U . . .
H00B H 0.3433 0.3801 0.3771 0.028 Uiso 1 1 calc R U . . .
C00M C 0.64326(17) 0.41449(11) 0.50645(11) 0.0254(4) Uani 1 1 d . . . . .
C00N C 0.77644(17) 0.52602(12) 0.48806(11) 0.0273(4) Uani 1 1 d . . . . .
C00O C 0.42004(17) 0.31781(11) 0.10365(11) 0.0242(3) Uani 1 1 d . . . . .
C00P C 0.75925(17) 0.46729(12) 0.53605(11) 0.0282(4) Uani 1 1 d . . . . .
C00Q C 0.31273(16) 0.30912(11) 0.21729(10) 0.0228(3) Uani 1 1 d . . . . .
H00C H 0.2751 0.3525 0.2530 0.027 Uiso 1 1 calc R U . . .
H00D H 0.2380 0.2786 0.1700 0.027 Uiso 1 1 calc R U . . .
C00R C 0.43069(16) 0.26593(11) 0.35805(10) 0.0229(3) Uani 1 1 d . . . . .
C00S C 0.56716(17) 0.43245(11) 0.10491(11) 0.0254(4) Uani 1 1 d . . . . .
C00T C 0.55929(16) 0.47383(11) 0.38394(10) 0.0225(3) Uani 1 1 d . . . . .
C00U C 0.54322(16) 0.41427(11) 0.43202(10) 0.0230(3) Uani 1 1 d . . . . .
C00V C 0.40397(16) 0.35484(11) 0.18153(10) 0.0219(3) Uani 1 1 d . . . . .
C00W C 0.50073(18) 0.35252(12) 0.06457(11) 0.0263(4) Uani 1 1 d . . . . .
C00X C 0.45387(16) 0.48555(11) 0.30467(10) 0.0228(3) Uani 1 1 d . . . . .
H00E H 0.4545 0.5471 0.3031 0.027 Uiso 1 1 calc R U . . .
H00F H 0.3659 0.4683 0.3088 0.027 Uiso 1 1 calc R U . . .
C00Y C 0.67497(17) 0.52757(11) 0.41466(11) 0.0248(3) Uani 1 1 d . . . . .
C00Z C 0.48347(17) 0.20059(12) 0.39850(11) 0.0260(4) Uani 1 1 d . . . . .
O010 O 1.1203(2) 0.77998(15) -0.02062(15) 0.0746(6) Uani 1 1 d . . . . .
C011 C 0.94187(19) 0.22374(12) 0.32627(12) 0.0303(4) Uani 1 1 d . . . . .
C012 C 0.49454(18) 0.11780(12) 0.35809(12) 0.0290(4) Uani 1 1 d . . . . .
C013 C 0.8916(2) 0.17011(13) 0.36706(13) 0.0357(4) Uani 1 1 d . . . . .
H013 H 0.8068 0.1774 0.3758 0.043 Uiso 1 1 calc R U . . .
C014 C 0.6649(2) 0.24047(12) 0.64599(11) 0.0321(4) Uani 1 1 d . . . . .
C015 C 0.44239(19) 0.09714(12) 0.27000(12) 0.0293(4) Uani 1 1 d . . . . .
C016 C 0.38468(17) 0.16108(11) 0.22957(11) 0.0256(4) Uani 1 1 d . . . . .
C017 C 1.0664(2) 0.21211(13) 0.31460(13) 0.0361(4) Uani 1 1 d . . . . .
H017 H 1.1005 0.2487 0.2864 0.043 Uiso 1 1 calc R U . . .
C018 C 0.6559(2) 0.47641(13) 0.06782(12) 0.0334(4) Uani 1 1 d . . . . .
H01A H 0.6160 0.5281 0.0518 0.050 Uiso 1 1 calc R U . . .
H01B H 0.6666 0.4377 0.0178 0.050 Uiso 1 1 calc R U . . .
H01C H 0.7429 0.4921 0.1097 0.050 Uiso 1 1 calc R U . . .
C019 C 1.1407(2) 0.14812(14) 0.34360(14) 0.0382(5) Uani 1 1 d . . . . .
H019 H 1.2261 0.1410 0.3358 0.046 Uiso 1 1 calc R U . . .
C01A C 0.78283(19) 0.68448(12) 0.28779(13) 0.0329(4) Uani 1 1 d . . . . .
C01B C 0.8949(2) 0.58983(14) 0.51580(13) 0.0365(4) Uani 1 1 d . . . . .
H01D H 0.8691 0.6462 0.5384 0.055 Uiso 1 1 calc R U . . .
H01E H 0.9269 0.5931 0.4674 0.055 Uiso 1 1 calc R U . . .
H01F H 0.9657 0.5717 0.5595 0.055 Uiso 1 1 calc R U . . .
C01C C 0.9679(2) 0.10609(14) 0.39454(13) 0.0393(5) Uani 1 1 d . . . . .
C01D C 1.0914(2) 0.09386(14) 0.38420(13) 0.0386(5) Uani 1 1 d . . . . .
C01E C 0.5121(2) 0.30648(14) -0.01988(12) 0.0385(5) Uani 1 1 d . . . . .
H01G H 0.4629 0.2505 -0.0361 0.058 Uiso 1 1 calc R U . . .
H01H H 0.6057 0.2987 -0.0159 0.058 Uiso 1 1 calc R U . . .
H01I H 0.4749 0.3403 -0.0624 0.058 Uiso 1 1 calc R U . . .
C01F C 0.9738(2) 0.67618(16) -0.00993(15) 0.0460(5) Uani 1 1 d . . . . .
H3 H 0.9685 0.7127 0.0405 0.055 Uiso 1 1 calc R U . . .
C01G C 0.5544(2) 0.05204(14) 0.40798(14) 0.0413(5) Uani 1 1 d . . . . .
H01J H 0.5570 0.0719 0.4671 0.062 Uiso 1 1 calc R U . . .
H01K H 0.6448 0.0436 0.4045 0.062 Uiso 1 1 calc R U . . .
H01L H 0.5004 -0.0022 0.3848 0.062 Uiso 1 1 calc R U . . .
C01H C 0.2602(2) 0.08635(12) -0.01921(12) 0.0372(5) Uani 1 1 d . . . . .
C01I C 1.0525(2) 0.70120(17) -0.05483(16) 0.0472(6) Uani 1 1 d . . . . .
C01J C 0.9039(2) 0.59910(17) -0.03815(15) 0.0467(5) Uani 1 1 d . . . . .
C01K C 0.7847(2) 0.21795(16) 0.69334(14) 0.0469(5) Uani 1 1 d . . . . .
H01M H 0.8582 0.2118 0.6711 0.056 Uiso 1 1 calc R U . . .
C01L C 0.7918(2) 0.70344(15) 0.21273(15) 0.0454(5) Uani 1 1 d . . . . .
H01N H 0.7717 0.6599 0.1630 0.055 Uiso 1 1 calc R U . . .
C01M C 0.4418(3) 0.00749(13) 0.22124(14) 0.0451(5) Uani 1 1 d . . . . .
H01O H 0.3841 -0.0308 0.2366 0.068 Uiso 1 1 calc R U . . .
H01P H 0.5323 -0.0115 0.2347 0.068 Uiso 1 1 calc R U . . .
H01Q H 0.4086 0.0064 0.1607 0.068 Uiso 1 1 calc R U . . .
C01N C 1.0598(2) 0.6471(2) -0.12819(16) 0.0574(7) Uani 1 1 d . . . . .
H4 H 1.1127 0.6641 -0.1601 0.069 Uiso 1 1 calc R U . . .
C01O C 0.5594(3) 0.24983(17) 0.67953(14) 0.0492(6) Uani 1 1 d . . . . .
H01R H 0.4767 0.2654 0.6473 0.059 Uiso 1 1 calc R U . . .
C01P C 0.8588(2) 0.46115(17) 0.61823(13) 0.0421(5) Uani 1 1 d . . . . .
H01S H 0.8122 0.4563 0.6598 0.063 Uiso 1 1 calc R U . . .
H01T H 0.9196 0.5126 0.6387 0.063 Uiso 1 1 calc R U . . .
H01U H 0.9092 0.4106 0.6096 0.063 Uiso 1 1 calc R U . . .
C01Q C 0.1258(3) 0.09021(16) -0.03028(16) 0.0534(6) Uani 1 1 d . . . . .
H01V H 0.0934 0.1254 0.0109 0.064 Uiso 1 1 calc R U . . .
C01R C 0.9106(2) 0.54376(16) -0.11018(16) 0.0509(6) Uani 1 1 d . . . . .
C01S C 0.8301(3) 0.78575(17) 0.21040(17) 0.0559(6) Uani 1 1 d . . . . .
H01W H 0.8341 0.7989 0.1587 0.067 Uiso 1 1 calc R U . . .
C01T C 0.8623(3) 0.84845(16) 0.28240(18) 0.0594(7) Uani 1 1 d . . . . .
H01X H 0.8894 0.9047 0.2806 0.071 Uiso 1 1 calc R U . . .
C01U C 0.8149(3) 0.74846(15) 0.35981(15) 0.0524(6) Uani 1 1 d . . . . .
H01Y H 0.8091 0.7364 0.4115 0.063 Uiso 1 1 calc R U . . .
C01V C 0.9898(3) 0.5687(2) -0.15421(15) 0.0582(7) Uani 1 1 d . . . . .
H5 H 0.9964 0.5311 -0.2037 0.070 Uiso 1 1 calc R U . . .
C01W C 0.3088(3) 0.03432(15) -0.07900(14) 0.0561(7) Uani 1 1 d . . . . .
H01Z H 0.4018 0.0320 -0.0701 0.067 Uiso 1 1 calc R U . . .
C01X C 0.7485(3) 0.30305(18) 0.3056(2) 0.0575(7) Uani 1 1 d . . . . .
H2 H 0.6885 0.2525 0.2751 0.086 Uiso 1 1 calc R U . . .
H H 0.7147 0.3529 0.2827 0.086 Uiso 1 1 calc R U . . .
HA H 0.7540 0.3133 0.3656 0.086 Uiso 1 1 calc R U . . .
C01Y C 0.7969(3) 0.20438(18) 0.77385(16) 0.0577(7) Uani 1 1 d . . . . .
H01 H 0.8789 0.1883 0.8064 0.069 Uiso 1 1 calc R U . . .
C01Z C 0.6924(3) 0.21391(16) 0.80649(14) 0.0539(6) Uani 1 1 d . . . . .
H1 H 0.7019 0.2048 0.8617 0.065 Uiso 1 1 calc R U . . .
C020 C 0.8555(3) 0.83024(17) 0.35681(18) 0.0665(8) Uani 1 1 d . . . . .
H020 H 0.8786 0.8737 0.4066 0.080 Uiso 1 1 calc R U . . .
C021 C 0.5739(3) 0.23652(19) 0.75974(16) 0.0592(7) Uani 1 1 d . . . . .
H021 H 0.5012 0.2431 0.7826 0.071 Uiso 1 1 calc R U . . .
C022 C 0.0379(3) 0.0408(2) -0.10379(19) 0.0718(8) Uani 1 1 d . U . . .
H022 H -0.0554 0.0419 -0.1135 0.086 Uiso 1 1 calc R U . . .
C023 C 0.0910(4) -0.01001(18) -0.16251(17) 0.0800(9) Uani 1 1 d . U . . .
H023 H 0.0320 -0.0433 -0.2125 0.096 Uiso 1 1 calc R U . . .
C024 C 0.2223(4) -0.01328(19) -0.15044(17) 0.0789(9) Uani 1 1 d . U . . .
H024 H 0.2550 -0.0485 -0.1914 0.095 Uiso 1 1 calc R U . . .
C025 C 1.1899(4) 0.8111(3) -0.0700(3) 0.1107(17) Uani 1 1 d . . . . .
H02A H 1.1274 0.8168 -0.1237 0.166 Uiso 1 1 calc R U . . .
H02B H 1.2560 0.7711 -0.0807 0.166 Uiso 1 1 calc R U . . .
H02C H 1.2347 0.8671 -0.0398 0.166 Uiso 1 1 calc R U . . .

loop_
_atom_site_aniso_label
_atom_site_aniso_U_11
_atom_site_aniso_U_22
_atom_site_aniso_U_33
_atom_site_aniso_U_23
_atom_site_aniso_U_13
_atom_site_aniso_U_12
P001 0.0297(2) 0.0372(3) 0.0198(2) 0.00827(18) 0.00842(18) 0.00880(19)
P002 0.0235(2) 0.0270(2) 0.0269(2) 0.00515(18) 0.00587(18) -0.00183(17)
P003 0.0357(3) 0.0261(2) 0.0230(2) 0.00299(17) 0.00823(19) 0.00015(18)
Cl00 0.0661(4) 0.0718(4) 0.0851(5) 0.0450(4) 0.0235(4) 0.0305(3)
Cl1 0.0937(6) 0.0568(4) 0.0919(6) 0.0190(4) -0.0278(5) -0.0029(4)
O006 0.0299(6) 0.0242(6) 0.0271(6) 0.0034(5) 0.0077(5) -0.0017(5)
O007 0.0266(6) 0.0242(6) 0.0278(6) 0.0062(5) 0.0048(5) -0.0020(5)
O008 0.0317(6) 0.0349(7) 0.0192(6) 0.0075(5) 0.0099(5) 0.0056(5)
O009 0.0349(7) 0.0280(6) 0.0206(6) 0.0029(5) 0.0046(5) -0.0034(5)
O00A 0.0337(7) 0.0253(6) 0.0218(6) 0.0023(5) 0.0049(5) -0.0033(5)
O00B 0.0343(7) 0.0371(7) 0.0196(6) 0.0092(5) 0.0078(5) 0.0048(5)
O00C 0.0274(6) 0.0387(7) 0.0354(7) 0.0059(6) 0.0083(5) 0.0035(5)
O00D 0.0364(7) 0.0539(9) 0.0320(7) 0.0092(6) 0.0152(6) 0.0138(6)
O00E 0.0433(8) 0.0407(8) 0.0551(9) 0.0198(7) 0.0252(7) 0.0123(6)
F00F 0.0837(11) 0.0693(10) 0.0892(12) 0.0513(9) 0.0565(10) 0.0214(8)
O00G 0.0428(8) 0.0429(8) 0.0479(9) 0.0117(7) 0.0184(7) 0.0097(6)
F00H 0.0777(11) 0.1007(14) 0.0816(12) 0.0414(10) 0.0399(9) -0.0148(10)
C00I 0.0188(8) 0.0245(8) 0.0209(8) 0.0067(6) 0.0039(6) 0.0048(6)
C00J 0.0208(8) 0.0237(8) 0.0237(8) 0.0063(7) 0.0029(6) 0.0017(6)
C00K 0.0193(8) 0.0267(8) 0.0228(8) 0.0064(7) 0.0076(6) -0.0003(6)
C00L 0.0227(8) 0.0287(9) 0.0206(8) 0.0057(7) 0.0089(6) 0.0041(7)
C00M 0.0289(9) 0.0299(9) 0.0197(8) 0.0054(7) 0.0104(7) 0.0064(7)
C00N 0.0246(8) 0.0313(9) 0.0236(9) -0.0019(7) 0.0083(7) 0.0015(7)
C00O 0.0252(8) 0.0227(8) 0.0225(8) 0.0049(7) 0.0033(7) 0.0007(7)
C00P 0.0250(9) 0.0375(10) 0.0199(8) 0.0009(7) 0.0066(7) 0.0055(7)
C00Q 0.0199(8) 0.0261(8) 0.0214(8) 0.0042(7) 0.0051(6) 0.0005(6)
C00R 0.0192(8) 0.0283(9) 0.0223(8) 0.0055(7) 0.0080(6) 0.0008(6)
C00S 0.0240(8) 0.0294(9) 0.0243(8) 0.0100(7) 0.0065(7) 0.0033(7)
C00T 0.0226(8) 0.0240(8) 0.0202(8) 0.0005(6) 0.0079(6) 0.0051(6)
C00U 0.0228(8) 0.0257(8) 0.0210(8) 0.0014(6) 0.0095(7) 0.0055(7)
C00V 0.0191(8) 0.0253(8) 0.0212(8) 0.0071(6) 0.0041(6) 0.0041(6)
C00W 0.0293(9) 0.0294(9) 0.0212(8) 0.0066(7) 0.0078(7) 0.0051(7)
C00X 0.0213(8) 0.0230(8) 0.0242(8) 0.0046(7) 0.0071(7) 0.0042(6)
C00Y 0.0275(9) 0.0252(8) 0.0222(8) 0.0025(7) 0.0098(7) 0.0037(7)
C00Z 0.0251(8) 0.0338(9) 0.0196(8) 0.0063(7) 0.0068(7) 0.0016(7)
O010 0.0595(11) 0.0800(14) 0.0863(15) 0.0423(12) 0.0079(10) -0.0117(10)
C011 0.0337(10) 0.0283(9) 0.0292(9) 0.0022(7) 0.0122(8) 0.0005(7)
C012 0.0310(9) 0.0296(9) 0.0286(9) 0.0102(7) 0.0095(7) 0.0034(7)
C013 0.0381(10) 0.0391(11) 0.0361(10) 0.0063(8) 0.0215(9) 0.0041(8)
C014 0.0411(11) 0.0339(10) 0.0217(9) 0.0083(7) 0.0082(8) 0.0073(8)
C015 0.0354(10) 0.0250(9) 0.0288(9) 0.0056(7) 0.0116(8) 0.0014(7)
C016 0.0281(9) 0.0286(9) 0.0190(8) 0.0037(7) 0.0063(7) -0.0020(7)
C017 0.0328(10) 0.0351(10) 0.0434(11) 0.0087(9) 0.0154(9) -0.0046(8)
C018 0.0350(10) 0.0382(10) 0.0304(10) 0.0095(8) 0.0132(8) -0.0023(8)
C019 0.0257(9) 0.0414(11) 0.0452(12) 0.0046(9) 0.0098(8) -0.0015(8)
C01A 0.0287(9) 0.0312(10) 0.0368(10) 0.0095(8) 0.0050(8) -0.0052(7)
C01B 0.0303(10) 0.0431(11) 0.0308(10) 0.0021(8) 0.0044(8) -0.0055(8)
C01C 0.0493(12) 0.0413(11) 0.0357(11) 0.0145(9) 0.0212(9) 0.0022(9)
C01D 0.0405(11) 0.0401(11) 0.0334(10) 0.0093(9) 0.0069(9) 0.0057(9)
C01E 0.0538(12) 0.0382(11) 0.0253(10) 0.0028(8) 0.0171(9) 0.0007(9)
C01F 0.0493(13) 0.0552(14) 0.0396(12) 0.0143(10) 0.0195(10) 0.0074(11)
C01G 0.0537(13) 0.0363(11) 0.0348(11) 0.0142(9) 0.0096(9) 0.0121(9)
C01H 0.0581(13) 0.0247(9) 0.0227(9) 0.0039(7) 0.0031(9) -0.0058(9)
C01I 0.0341(11) 0.0610(15) 0.0521(14) 0.0302(12) 0.0088(10) 0.0044(10)
C01J 0.0410(12) 0.0613(15) 0.0472(13) 0.0287(11) 0.0159(10) 0.0042(10)
C01K 0.0433(12) 0.0612(15) 0.0370(12) 0.0208(10) 0.0057(9) 0.0091(11)
C01L 0.0497(13) 0.0443(12) 0.0414(12) 0.0123(10) 0.0098(10) -0.0099(10)
C01M 0.0708(15) 0.0275(10) 0.0346(11) 0.0042(8) 0.0133(10) 0.0070(10)
C01N 0.0396(12) 0.104(2) 0.0463(14) 0.0436(15) 0.0220(11) 0.0253(14)
C01O 0.0537(14) 0.0686(16) 0.0371(12) 0.0257(11) 0.0215(10) 0.0237(12)
C01P 0.0295(10) 0.0683(15) 0.0254(10) 0.0110(9) 0.0025(8) -0.0002(10)
C01Q 0.0607(15) 0.0464(13) 0.0405(12) 0.0088(10) -0.0045(11) -0.0148(11)
C01R 0.0472(13) 0.0504(14) 0.0464(13) 0.0158(11) -0.0038(10) 0.0100(11)
C01S 0.0634(16) 0.0552(15) 0.0519(14) 0.0257(12) 0.0117(12) -0.0137(12)
C01T 0.0684(17) 0.0402(13) 0.0662(17) 0.0200(12) 0.0090(13) -0.0182(12)
C01U 0.0738(17) 0.0387(12) 0.0409(12) 0.0064(10) 0.0127(12) -0.0175(11)
C01V 0.0538(15) 0.083(2) 0.0348(12) 0.0119(12) 0.0068(11) 0.0299(14)
C01W 0.097(2) 0.0352(12) 0.0323(11) 0.0000(9) 0.0185(12) 0.0020(12)
C01X 0.0501(14) 0.0575(15) 0.0822(19) 0.0295(14) 0.0356(13) 0.0266(12)
C01Y 0.0632(16) 0.0678(17) 0.0376(12) 0.0277(12) -0.0036(11) 0.0064(13)
C01Z 0.0878(19) 0.0481(13) 0.0264(11) 0.0151(10) 0.0128(12) 0.0040(13)
C020 0.095(2) 0.0392(13) 0.0548(16) 0.0035(11) 0.0109(15) -0.0251(14)
C021 0.0816(19) 0.0714(17) 0.0426(13) 0.0258(12) 0.0364(13) 0.0232(14)
C022 0.0705(18) 0.0638(17) 0.0619(16) 0.0245(13) -0.0177(13) -0.0227(14)
C023 0.132(2) 0.0451(15) 0.0339(13) 0.0034(10) -0.0164(15) -0.0332(16)
C024 0.140(2) 0.0458(15) 0.0344(13) -0.0061(11) 0.0099(17) -0.0121(18)
C025 0.071(2) 0.145(4) 0.124(3) 0.100(3) -0.005(2) -0.029(2)

loop_
_atom_type_symbol
_atom_type_description
_atom_type_scat_dispersion_real
_atom_type_scat_dispersion_imag
_atom_type_scat_source
C C 0.0181 0.0091 'International Tables Vol C Tables 4.2.6.8 and 6.1.1.4'
H H 0.0000 0.0000 'International Tables Vol C Tables 4.2.6.8 and 6.1.1.4'
Cl Cl 0.3639 0.7018 'International Tables Vol C Tables 4.2.6.8 and 6.1.1.4'
F F 0.0727 0.0534 'International Tables Vol C Tables 4.2.6.8 and 6.1.1.4'
O O 0.0492 0.0322 'International Tables Vol C Tables 4.2.6.8 and 6.1.1.4'
P P 0.2955 0.4335 'International Tables Vol C Tables 4.2.6.8 and 6.1.1.4'

loop_
_geom_angle_atom_site_label_1
_geom_angle_atom_site_label_2
_geom_angle_atom_site_label_3
_geom_angle
_geom_angle_site_symmetry_1
_geom_angle_site_symmetry_3
_geom_angle_publ_flag
O008 P001 O00B 103.37(7) . . ?
O008 P001 C014 101.43(8) . . ?
O00B P001 C014 102.99(8) . . ?
O00D P001 O008 114.88(8) . . ?
O00D P001 O00B 114.71(8) . . ?
O00D P001 C014 117.48(9) . . ?
O006 P002 O007 104.70(7) . . ?
O006 P002 C01A 100.98(8) . . ?
O007 P002 C01A 102.67(8) . . ?
O00C P002 O006 114.50(8) . . ?
O00C P002 O007 113.36(7) . . ?
O00C P002 C01A 118.79(9) . . ?
O009 P003 O00A 104.62(7) . . ?
O009 P003 C01H 101.04(9) . . ?
O00A P003 C01H 101.06(8) . . ?
O00G P003 O009 114.94(8) . . ?
O00G P003 O00A 114.82(8) . . ?
O00G P003 C01H 118.26(10) . . ?
C00Y O006 P002 121.79(11) . . ?
C00J O007 P002 120.78(11) . . ?
C00M O008 P001 121.28(10) . . ?
C016 O009 P003 123.22(11) . . ?
C00O O00A P003 123.53(11) . . ?
C00Z O00B P001 122.10(11) . . ?
C011 O00E C01X 117.85(17) . . ?
C00J C00I C00V 117.28(15) . . ?
C00J C00I C00X 119.92(15) . . ?
C00V C00I C00X 122.72(15) . . ?
C00I C00J O007 118.61(15) . . ?
C00S C00J O007 116.36(15) . . ?
C00S C00J C00I 124.88(16) . . ?
C00R C00K C00Q 123.19(15) . . ?
C016 C00K C00Q 119.68(15) . . ?
C016 C00K C00R 117.02(15) . . ?
H00A C00L H00B 107.6 . . ?
C00R C00L H00A 108.6 . . ?
C00R C00L H00B 108.6 . . ?
C00R C00L C00U 114.50(13) . . ?
C00U C00L H00A 108.6 . . ?
C00U C00L H00B 108.6 . . ?
C00P C00M O008 116.22(15) . . ?
C00P C00M C00U 125.27(17) . . ?
C00U C00M O008 118.33(15) . . ?
C00P C00N C01B 122.54(17) . . ?
C00Y C00N C00P 117.35(16) . . ?
C00Y C00N C01B 120.00(17) . . ?
C00V C00O O00A 117.99(15) . . ?
C00W C00O O00A 116.75(15) . . ?
C00W C00O C00V 125.01(16) . . ?
C00M C00P C00N 117.57(16) . . ?
C00M C00P C01P 119.63(17) . . ?
C00N C00P C01P 122.78(17) . . ?
C00K C00Q H00C 108.6 . . ?
C00K C00Q H00D 108.6 . . ?
C00K C00Q C00V 114.62(13) . . ?
H00C C00Q H00D 107.6 . . ?
C00V C00Q H00C 108.6 . . ?
C00V C00Q H00D 108.6 . . ?
C00K C00R C00L 122.17(15) . . ?
C00Z C00R C00K 117.52(16) . . ?
C00Z C00R C00L 120.15(15) . . ?
C00J C00S C00W 117.66(16) . . ?
C00J C00S C018 120.23(16) . . ?
C00W C00S C018 122.09(16) . . ?
C00U C00T C00X 123.32(15) . . ?
C00Y C00T C00U 117.04(15) . . ?
C00Y C00T C00X 119.51(15) . . ?
C00M C00U C00L 118.80(15) . . ?
C00M C00U C00T 117.40(16) . . ?
C00T C00U C00L 123.72(15) . . ?
C00I C00V C00Q 123.13(15) . . ?
C00O C00V C00I 117.42(15) . . ?
C00O C00V C00Q 119.39(15) . . ?
C00O C00W C00S 117.60(16) . . ?
C00O C00W C01E 120.73(17) . . ?
C00S C00W C01E 121.63(17) . . ?
C00I C00X H00E 108.4 . . ?
C00I C00X H00F 108.4 . . ?
C00T C00X C00I 115.50(13) . . ?
C00T C00X H00E 108.4 . . ?
C00T C00X H00F 108.4 . . ?
H00E C00X H00F 107.5 . . ?
C00N C00Y O006 116.17(15) . . ?
C00N C00Y C00T 125.33(17) . . ?
C00T C00Y O006 118.28(15) . . ?
C00R C00Z O00B 118.52(15) . . ?
C012 C00Z O00B 116.17(16) . . ?
C012 C00Z C00R 125.03(16) . . ?
C01I O010 C025 116.2(3) . . ?
O00E C011 C013 124.40(17) . . ?
O00E C011 C017 115.71(17) . . ?
C013 C011 C017 119.89(18) . . ?
C00Z C012 C015 117.45(16) . . ?
C00Z C012 C01G 120.75(17) . . ?
C015 C012 C01G 121.74(17) . . ?
C011 C013 H013 120.9 . . ?
C01C C013 C011 118.18(18) . . ?
C01C C013 H013 120.9 . . ?
C01K C014 P001 118.44(16) . . ?
C01K C014 C01O 119.55(19) . . ?
C01O C014 P001 121.87(16) . . ?
C012 C015 C01M 121.22(17) . . ?
C016 C015 C012 117.75(16) . . ?
C016 C015 C01M 120.94(17) . . ?
C00K C016 O009 117.95(15) . . ?
C015 C016 O009 116.67(15) . . ?
C015 C016 C00K 125.09(16) . . ?
C011 C017 H017 119.8 . . ?
C019 C017 C011 120.48(19) . . ?
C019 C017 H017 119.8 . . ?
C00S C018 H01A 109.5 . . ?
C00S C018 H01B 109.5 . . ?
C00S C018 H01C 109.5 . . ?
H01A C018 H01B 109.5 . . ?
H01A C018 H01C 109.5 . . ?
H01B C018 H01C 109.5 . . ?
C017 C019 H019 119.9 . . ?
C017 C019 C01D 120.23(19) . . ?
C01D C019 H019 119.9 . . ?
C01L C01A P002 119.64(16) . . ?
C01U C01A P002 121.30(16) . . ?
C01U C01A C01L 119.05(19) . . ?
C00N C01B H01D 109.5 . . ?
C00N C01B H01E 109.5 . . ?
C00N C01B H01F 109.5 . . ?
H01D C01B H01E 109.5 . . ?
H01D C01B H01F 109.5 . . ?
H01E C01B H01F 109.5 . . ?
F00F C01C C013 118.09(19) . . ?
F00F C01C C01D 119.04(19) . . ?
C01D C01C C013 122.88(19) . . ?
C019 C01D Cl00 121.00(17) . . ?
C01C C01D Cl00 120.64(17) . . ?
C01C C01D C019 118.34(19) . . ?
C00W C01E H01G 109.5 . . ?
C00W C01E H01H 109.5 . . ?
C00W C01E H01I 109.5 . . ?
H01G C01E H01H 109.5 . . ?
H01G C01E H01I 109.5 . . ?
H01H C01E H01I 109.5 . . ?
C01I C01F H3 120.2 . . ?
C01J C01F H3 120.2 . . ?
C01J C01F C01I 119.6(2) . . ?
C012 C01G H01J 109.5 . . ?
C012 C01G H01K 109.5 . . ?
C012 C01G H01L 109.5 . . ?
H01J C01G H01K 109.5 . . ?
H01J C01G H01L 109.5 . . ?
H01K C01G H01L 109.5 . . ?
C01Q C01H P003 120.65(17) . . ?
C01Q C01H C01W 121.2(2) . . ?
C01W C01H P003 118.1(2) . . ?
O010 C01I C01F 115.2(2) . . ?
O010 C01I C01N 125.2(2) . . ?
C01F C01I C01N 119.6(2) . . ?
F00H C01J C01F 118.8(2) . . ?
F00H C01J C01R 119.2(2) . . ?
C01F C01J C01R 122.0(2) . . ?
C014 C01K H01M 120.3 . . ?
C014 C01K C01Y 119.4(2) . . ?
C01Y C01K H01M 120.3 . . ?
C01A C01L H01N 120.0 . . ?
C01S C01L C01A 120.0(2) . . ?
C01S C01L H01N 120.0 . . ?
C015 C01M H01O 109.5 . . ?
C015 C01M H01P 109.5 . . ?
C015 C01M H01Q 109.5 . . ?
H01O C01M H01P 109.5 . . ?
H01O C01M H01Q 109.5 . . ?
H01P C01M H01Q 109.5 . . ?
C01I C01N H4 120.3 . . ?
C01V C01N C01I 119.3(2) . . ?
C01V C01N H4 120.3 . . ?
C014 C01O H01R 120.0 . . ?
C021 C01O C014 120.1(2) . . ?
C021 C01O H01R 120.0 . . ?
C00P C01P H01S 109.5 . . ?
C00P C01P H01T 109.5 . . ?
C00P C01P H01U 109.5 . . ?
H01S C01P H01T 109.5 . . ?
H01S C01P H01U 109.5 . . ?
H01T C01P H01U 109.5 . . ?
C01H C01Q H01V 120.8 . . ?
C01H C01Q C022 118.4(3) . . ?
C022 C01Q H01V 120.8 . . ?
C01J C01R Cl1 120.0(2) . . ?
C01V C01R Cl1 121.9(2) . . ?
C01V C01R C01J 118.2(2) . . ?
C01L C01S H01W 119.9 . . ?
C01T C01S C01L 120.3(2) . . ?
C01T C01S H01W 119.9 . . ?
C01S C01T H01X 119.9 . . ?
C020 C01T C01S 120.2(2) . . ?
C020 C01T H01X 119.9 . . ?
C01A C01U H01Y 119.9 . . ?
C01A C01U C020 120.2(2) . . ?
C020 C01U H01Y 119.9 . . ?
C01N C01V H5 119.4 . . ?
C01R C01V C01N 121.3(2) . . ?
C01R C01V H5 119.4 . . ?
C01H C01W H01Z 120.1 . . ?
C024 C01W C01H 119.9(3) . . ?
C024 C01W H01Z 120.1 . . ?
O00E C01X H2 109.5 . . ?
O00E C01X H 109.5 . . ?
O00E C01X HA 109.5 . . ?
H2 C01X H 109.5 . . ?
H2 C01X HA 109.5 . . ?
H C01X HA 109.5 . . ?
C01K C01Y H01 119.7 . . ?
C01Z C01Y C01K 120.7(2) . . ?
C01Z C01Y H01 119.7 . . ?
C01Y C01Z H1 120.0 . . ?
C01Y C01Z C021 119.9(2) . . ?
C021 C01Z H1 120.0 . . ?
C01T C020 C01U 120.2(2) . . ?
C01T C020 H020 119.9 . . ?
C01U C020 H020 119.9 . . ?
C01O C021 H021 119.8 . . ?
C01Z C021 C01O 120.4(2) . . ?
C01Z C021 H021 119.8 . . ?
C01Q C022 H022 120.8 . . ?
C023 C022 C01Q 118.5(3) . . ?
C023 C022 H022 120.8 . . ?
C022 C023 H023 118.9 . . ?
C024 C023 C022 122.2(3) . . ?
C024 C023 H023 118.9 . . ?
C01W C024 H024 120.1 . . ?
C023 C024 C01W 119.8(3) . . ?
C023 C024 H024 120.1 . . ?
O010 C025 H02A 109.5 . . ?
O010 C025 H02B 109.5 . . ?
O010 C025 H02C 109.5 . . ?
H02A C025 H02B 109.5 . . ?
H02A C025 H02C 109.5 . . ?
H02B C025 H02C 109.5 . . ?

loop_
_geom_bond_atom_site_label_1
_geom_bond_atom_site_label_2
_geom_bond_distance
_geom_bond_site_symmetry_2
_geom_bond_publ_flag
P001 O008 1.5904(13) . ?
P001 O00B 1.5908(14) . ?
P001 O00D 1.4577(14) . ?
P001 C014 1.7780(19) . ?
P002 O006 1.5897(13) . ?
P002 O007 1.5938(13) . ?
P002 O00C 1.4598(14) . ?
P002 C01A 1.7862(19) . ?
P003 O009 1.5885(13) . ?
P003 O00A 1.5905(13) . ?
P003 O00G 1.4582(16) . ?
P003 C01H 1.768(2) . ?
Cl00 C01D 1.730(2) . ?
Cl1 C01R 1.738(3) . ?
O006 C00Y 1.412(2) . ?
O007 C00J 1.415(2) . ?
O008 C00M 1.413(2) . ?
O009 C016 1.410(2) . ?
O00A C00O 1.411(2) . ?
O00B C00Z 1.412(2) . ?
O00E C011 1.354(2) . ?
O00E C01X 1.429(3) . ?
F00F C01C 1.350(2) . ?
F00H C01J 1.347(3) . ?
C00I C00J 1.394(2) . ?
C00I C00V 1.409(2) . ?
C00I C00X 1.524(2) . ?
C00J C00S 1.390(2) . ?
C00K C00Q 1.521(2) . ?
C00K C00R 1.412(2) . ?
C00K C016 1.393(2) . ?
C00L H00A 0.9900 . ?
C00L H00B 0.9900 . ?
C00L C00R 1.518(2) . ?
C00L C00U 1.523(2) . ?
C00M C00P 1.388(3) . ?
C00M C00U 1.391(2) . ?
C00N C00P 1.398(3) . ?
C00N C00Y 1.392(3) . ?
C00N C01B 1.509(3) . ?
C00O C00V 1.392(2) . ?
C00O C00W 1.388(3) . ?
C00P C01P 1.504(3) . ?
C00Q H00C 0.9900 . ?
C00Q H00D 0.9900 . ?
C00Q C00V 1.523(2) . ?
C00R C00Z 1.393(2) . ?
C00S C00W 1.400(3) . ?
C00S C018 1.504(2) . ?
C00T C00U 1.406(2) . ?
C00T C00X 1.522(2) . ?
C00T C00Y 1.393(2) . ?
C00W C01E 1.511(2) . ?
C00X H00E 0.9900 . ?
C00X H00F 0.9900 . ?
C00Z C012 1.387(3) . ?
O010 C01I 1.377(3) . ?
O010 C025 1.411(4) . ?
C011 C013 1.388(3) . ?
C011 C017 1.391(3) . ?
C012 C015 1.403(3) . ?
C012 C01G 1.507(3) . ?
C013 H013 0.9500 . ?
C013 C01C 1.377(3) . ?
C014 C01K 1.381(3) . ?
C014 C01O 1.382(3) . ?
C015 C016 1.389(3) . ?
C015 C01M 1.505(3) . ?
C017 H017 0.9500 . ?
C017 C019 1.375(3) . ?
C018 H01A 0.9800 . ?
C018 H01B 0.9800 . ?
C018 H01C 0.9800 . ?
C019 H019 0.9500 . ?
C019 C01D 1.388(3) . ?
C01A C01L 1.390(3) . ?
C01A C01U 1.383(3) . ?
C01B H01D 0.9800 . ?
C01B H01E 0.9800 . ?
C01B H01F 0.9800 . ?
C01C C01D 1.373(3) . ?
C01E H01G 0.9800 . ?
C01E H01H 0.9800 . ?
C01E H01I 0.9800 . ?
C01F H3 0.9500 . ?
C01F C01I 1.378(3) . ?
C01F C01J 1.358(4) . ?
C01G H01J 0.9800 . ?
C01G H01K 0.9800 . ?
C01G H01L 0.9800 . ?
C01H C01Q 1.378(4) . ?
C01H C01W 1.396(3) . ?
C01I C01N 1.388(4) . ?
C01J C01R 1.378(4) . ?
C01K H01M 0.9500 . ?
C01K C01Y 1.391(3) . ?
C01L H01N 0.9500 . ?
C01L C01S 1.385(3) . ?
C01M H01O 0.9800 . ?
C01M H01P 0.9800 . ?
C01M H01Q 0.9800 . ?
C01N H4 0.9500 . ?
C01N C01V 1.377(4) . ?
C01O H01R 0.9500 . ?
C01O C021 1.380(3) . ?
C01P H01S 0.9800 . ?
C01P H01T 0.9800 . ?
C01P H01U 0.9800 . ?
C01Q H01V 0.9500 . ?
C01Q C022 1.405(4) . ?
C01R C01V 1.370(4) . ?
C01S H01W 0.9500 . ?
C01S C01T 1.372(4) . ?
C01T H01X 0.9500 . ?
C01T C020 1.368(4) . ?
C01U H01Y 0.9500 . ?
C01U C020 1.388(3) . ?
C01V H5 0.9500 . ?
C01W H01Z 0.9500 . ?
C01W C024 1.367(4) . ?
C01X H2 0.9800 . ?
C01X H 0.9800 . ?
C01X HA 0.9800 . ?
C01Y H01 0.9500 . ?
C01Y C01Z 1.363(4) . ?
C01Z H1 0.9500 . ?
C01Z C021 1.367(4) . ?
C020 H020 0.9500 . ?
C021 H021 0.9500 . ?
C022 H022 0.9500 . ?
C022 C023 1.402(5) . ?
C023 H023 0.9500 . ?
C023 C024 1.343(5) . ?
C024 H024 0.9500 . ?
C025 H02A 0.9800 . ?
C025 H02B 0.9800 . ?
C025 H02C 0.9800 . ?

loop_
_geom_torsion_atom_site_label_1
_geom_torsion_atom_site_label_2
_geom_torsion_atom_site_label_3
_geom_torsion_atom_site_label_4
_geom_torsion
_geom_torsion_site_symmetry_1
_geom_torsion_site_symmetry_2
_geom_torsion_site_symmetry_3
_geom_torsion_site_symmetry_4
_geom_torsion_publ_flag
P001 O008 C00M C00P -99.55(16) . . . . ?
P001 O008 C00M C00U 84.93(17) . . . . ?
P001 O00B C00Z C00R -82.73(18) . . . . ?
P001 O00B C00Z C012 103.04(17) . . . . ?
P001 C014 C01K C01Y 176.2(2) . . . . ?
P001 C014 C01O C021 -175.7(2) . . . . ?
P002 O006 C00Y C00N 102.91(16) . . . . ?
P002 O006 C00Y C00T -82.28(17) . . . . ?
P002 O007 C00J C00I 82.17(17) . . . . ?
P002 O007 C00J C00S -102.06(16) . . . . ?
P002 C01A C01L C01S -179.7(2) . . . . ?
P002 C01A C01U C020 178.4(2) . . . . ?
P003 O009 C016 C00K 84.70(18) . . . . ?
P003 O009 C016 C015 -101.19(17) . . . . ?
P003 O00A C00O C00V -84.83(18) . . . . ?
P003 O00A C00O C00W 100.63(16) . . . . ?
P003 C01H C01Q C022 177.92(19) . . . . ?
P003 C01H C01W C024 -177.8(2) . . . . ?
Cl1 C01R C01V C01N 179.32(18) . . . . ?
O006 P002 O007 C00J -90.83(13) . . . . ?
O006 P002 C01A C01L -160.10(17) . . . . ?
O006 P002 C01A C01U 21.4(2) . . . . ?
O007 P002 O006 C00Y 91.95(13) . . . . ?
O007 P002 C01A C01L -52.13(19) . . . . ?
O007 P002 C01A C01U 129.39(19) . . . . ?
O007 C00J C00S C00W -171.88(15) . . . . ?
O007 C00J C00S C018 6.7(2) . . . . ?
O008 P001 O00B C00Z 89.77(14) . . . . ?
O008 P001 C014 C01K -116.50(18) . . . . ?
O008 P001 C014 C01O 59.1(2) . . . . ?
O008 C00M C00P C00N -174.11(15) . . . . ?
O008 C00M C00P C01P 4.3(2) . . . . ?
O008 C00M C00U C00L -3.6(2) . . . . ?
O008 C00M C00U C00T 173.34(14) . . . . ?
O009 P003 O00A C00O 87.28(14) . . . . ?
O009 P003 C01H C01Q 44.78(19) . . . . ?
O009 P003 C01H C01W -136.81(17) . . . . ?
O00A P003 O009 C016 -87.11(14) . . . . ?
O00A P003 C01H C01Q -62.69(19) . . . . ?
O00A P003 C01H C01W 115.73(17) . . . . ?
O00A C00O C00V C00I -170.82(14) . . . . ?
O00A C00O C00V C00Q 6.4(2) . . . . ?
O00A C00O C00W C00S 171.52(15) . . . . ?
O00A C00O C00W C01E -6.5(3) . . . . ?
O00B P001 O008 C00M -91.96(13) . . . . ?
O00B P001 C014 C01K 136.71(18) . . . . ?
O00B P001 C014 C01O -47.7(2) . . . . ?
O00B C00Z C012 C015 170.35(16) . . . . ?
O00B C00Z C012 C01G -6.7(3) . . . . ?
O00C P002 O006 C00Y -32.80(15) . . . . ?
O00C P002 O007 C00J 34.65(15) . . . . ?
O00C P002 C01A C01L 73.83(19) . . . . ?
O00C P002 C01A C01U -104.6(2) . . . . ?
O00D P001 O008 C00M 33.77(15) . . . . ?
O00D P001 O00B C00Z -36.06(16) . . . . ?
O00D P001 C014 C01K 9.6(2) . . . . ?
O00D P001 C014 C01O -174.80(18) . . . . ?
O00E C011 C013 C01C 179.91(19) . . . . ?
O00E C011 C017 C019 179.42(19) . . . . ?
F00F C01C C01D Cl00 1.4(3) . . . . ?
F00F C01C C01D C019 179.5(2) . . . . ?
O00G P003 O009 C016 39.74(16) . . . . ?
O00G P003 O00A C00O -39.64(16) . . . . ?
O00G P003 C01H C01Q 171.12(17) . . . . ?
O00G P003 C01H C01W -10.5(2) . . . . ?
F00H C01J C01R Cl1 -0.3(3) . . . . ?
F00H C01J C01R C01V 179.8(2) . . . . ?
C00I C00J C00S C00W 3.6(3) . . . . ?
C00I C00J C00S C018 -177.83(16) . . . . ?
C00J C00I C00V C00O -0.5(2) . . . . ?
C00J C00I C00V C00Q -177.60(15) . . . . ?
C00J C00I C00X C00T -88.59(19) . . . . ?
C00J C00S C00W C00O -0.8(2) . . . . ?
C00J C00S C00W C01E 177.20(17) . . . . ?
C00K C00Q C00V C00I -94.98(19) . . . . ?
C00K C00Q C00V C00O 87.92(19) . . . . ?
C00K C00R C00Z O00B -170.87(14) . . . . ?
C00K C00R C00Z C012 2.8(3) . . . . ?
C00L C00R C00Z O00B 4.6(2) . . . . ?
C00L C00R C00Z C012 178.29(16) . . . . ?
C00P C00M C00U C00L -178.67(16) . . . . ?
C00P C00M C00U C00T -1.7(3) . . . . ?
C00P C00N C00Y O006 172.56(15) . . . . ?
C00P C00N C00Y C00T -1.8(3) . . . . ?
C00Q C00K C00R C00L 1.5(2) . . . . ?
C00Q C00K C00R C00Z 176.87(15) . . . . ?
C00Q C00K C016 O009 -6.3(2) . . . . ?
C00Q C00K C016 C015 -179.88(16) . . . . ?
C00R C00K C00Q C00V 95.62(19) . . . . ?
C00R C00K C016 O009 170.04(14) . . . . ?
C00R C00K C016 C015 -3.5(3) . . . . ?
C00R C00L C00U C00M -89.35(18) . . . . ?
C00R C00L C00U C00T 93.91(19) . . . . ?
C00R C00Z C012 C015 -3.5(3) . . . . ?
C00R C00Z C012 C01G 179.47(18) . . . . ?
C00U C00L C00R C00K -96.41(19) . . . . ?
C00U C00L C00R C00Z 88.33(19) . . . . ?
C00U C00M C00P C00N 1.1(3) . . . . ?
C00U C00M C00P C01P 179.51(17) . . . . ?
C00U C00T C00X C00I -95.07(19) . . . . ?
C00U C00T C00Y O006 -173.13(14) . . . . ?
C00U C00T C00Y C00N 1.2(3) . . . . ?
C00V C00I C00J O007 172.44(14) . . . . ?
C00V C00I C00J C00S -2.9(3) . . . . ?
C00V C00I C00X C00T 94.75(19) . . . . ?
C00V C00O C00W C00S -2.6(3) . . . . ?
C00V C00O C00W C01E 179.40(17) . . . . ?
C00W C00O C00V C00I 3.2(3) . . . . ?
C00W C00O C00V C00Q -179.51(16) . . . . ?
C00X C00I C00J O007 -4.4(2) . . . . ?
C00X C00I C00J C00S -179.78(15) . . . . ?
C00X C00I C00V C00O 176.29(15) . . . . ?
C00X C00I C00V C00Q -0.9(2) . . . . ?
C00X C00T C00U C00L 1.4(2) . . . . ?
C00X C00T C00U C00M -175.36(15) . . . . ?
C00X C00T C00Y O006 3.0(2) . . . . ?
C00X C00T C00Y C00N 177.28(16) . . . . ?
C00Y C00N C00P C00M 0.7(2) . . . . ?
C00Y C00N C00P C01P -177.71(17) . . . . ?
C00Y C00T C00U C00L 177.38(15) . . . . ?
C00Y C00T C00U C00M 0.6(2) . . . . ?
C00Y C00T C00X C00I 89.06(19) . . . . ?
C00Z C012 C015 C016 0.6(3) . . . . ?
C00Z C012 C015 C01M -175.96(18) . . . . ?
O010 C01I C01N C01V 178.0(2) . . . . ?
C011 C013 C01C F00F -179.31(19) . . . . ?
C011 C013 C01C C01D 0.8(3) . . . . ?
C011 C017 C019 C01D 0.6(3) . . . . ?
C012 C015 C016 O009 -170.74(16) . . . . ?
C012 C015 C016 C00K 2.9(3) . . . . ?
C013 C011 C017 C019 -0.4(3) . . . . ?
C013 C01C C01D Cl00 -178.74(17) . . . . ?
C013 C01C C01D C019 -0.6(3) . . . . ?
C014 P001 O008 C00M 161.56(13) . . . . ?
C014 P001 O00B C00Z -164.93(14) . . . . ?
C014 C01K C01Y C01Z -0.6(4) . . . . ?
C014 C01O C021 C01Z -0.1(4) . . . . ?
C016 C00K C00Q C00V -88.26(19) . . . . ?
C016 C00K C00R C00L -174.72(15) . . . . ?
C016 C00K C00R C00Z 0.7(2) . . . . ?
C017 C011 C013 C01C -0.3(3) . . . . ?
C017 C019 C01D Cl00 178.01(17) . . . . ?
C017 C019 C01D C01C -0.2(3) . . . . ?
C018 C00S C00W C00O -179.34(16) . . . . ?
C018 C00S C00W C01E -1.3(3) . . . . ?
C01A P002 O006 C00Y -161.67(13) . . . . ?
C01A P002 O007 C00J 164.05(13) . . . . ?
C01A C01L C01S C01T 1.5(4) . . . . ?
C01A C01U C020 C01T 0.9(5) . . . . ?
C01B C00N C00P C00M 176.83(17) . . . . ?
C01B C00N C00P C01P -1.6(3) . . . . ?
C01B C00N C00Y O006 -3.7(2) . . . . ?
C01B C00N C00Y C00T -178.06(17) . . . . ?
C01F C01I C01N C01V -1.0(3) . . . . ?
C01F C01J C01R Cl1 179.38(19) . . . . ?
C01F C01J C01R C01V -0.6(4) . . . . ?
C01G C012 C015 C016 177.63(18) . . . . ?
C01G C012 C015 C01M 1.1(3) . . . . ?
C01H P003 O009 C016 168.25(14) . . . . ?
C01H P003 O00A C00O -168.09(14) . . . . ?
C01H C01Q C022 C023 -0.1(4) . . . . ?
C01H C01W C024 C023 -0.3(4) . . . . ?
C01I C01F C01J F00H -179.2(2) . . . . ?
C01I C01F C01J C01R 1.1(4) . . . . ?
C01I C01N C01V C01R 1.5(4) . . . . ?
C01J C01F C01I O010 -179.4(2) . . . . ?
C01J C01F C01I C01N -0.3(4) . . . . ?
C01J C01R C01V C01N -0.7(4) . . . . ?
C01K C014 C01O C021 -0.1(4) . . . . ?
C01K C01Y C01Z C021 0.4(4) . . . . ?
C01L C01A C01U C020 0.0(4) . . . . ?
C01L C01S C01T C020 -0.7(5) . . . . ?
C01M C015 C016 O009 5.8(3) . . . . ?
C01M C015 C016 C00K 179.46(19) . . . . ?
C01O C014 C01K C01Y 0.5(4) . . . . ?
C01Q C01H C01W C024 0.6(4) . . . . ?
C01Q C022 C023 C024 0.4(4) . . . . ?
C01S C01T C020 C01U -0.5(5) . . . . ?
C01U C01A C01L C01S -1.2(4) . . . . ?
C01W C01H C01Q C022 -0.4(3) . . . . ?
C01X O00E C011 C013 -0.9(3) . . . . ?
C01X O00E C011 C017 179.3(2) . . . . ?
C01Y C01Z C021 C01O 0.0(4) . . . . ?
C022 C023 C024 C01W -0.2(5) . . . . ?
C025 O010 C01I C01F -173.3(3) . . . . ?
C025 O010 C01I C01N 7.7(4) . . . . ?
